data_4513423
loop_
_publ_author_name
'Suvanvapee, Porntiva'
'Boonmak, Jaursup'
'Klongdee, Fatima'
'Pakawatchai, Chaveng'
'Moubaraki, Boujemaa'
'Murray, Keith S.'
'Youngme, Sujittra'

_publ_section_title
;
 A Series of Cyanoacetato Copper(II) Coordination Polymers with
 VariousN,N&#x2032;-Ditopic Spacers: Structural Diversity, Supramolecular
 Robustness, and Magnetic Properties
;
_journal_issue 8
_journal_name_full 'Crystal Growth &amp; Design'
_journal_page_first 3804
_journal_paper_doi 10.1021/acs.cgd.5b00453
_journal_volume 15
_journal_year 2015
_chemical_formula_sum 'C16 H16 Cu N4 O6'
_chemical_formula_weight 423.87
_chemical_name_systematic
; 
 diaqua(4,4-bipyridyl)dicyanoacetatocopper(II) 
;
_space_group_IT_number 56
_symmetry_cell_setting orthorhombic
_symmetry_space_group_name_Hall '-P 2ab 2ac'
_symmetry_space_group_name_H-M 'P c c n'
_atom_sites_solution_hydrogens geom
_atom_sites_solution_primary direct
_atom_sites_solution_secondary difmap
_audit_creation_method SHELXL-97
_cell_angle_alpha 90.00
_cell_angle_beta 90.00
_cell_angle_gamma 90.00
_cell_formula_units_Z 4
_cell_length_a 12.7963(12)
_cell_length_b 18.0945(17)
_cell_length_c 7.4363(7)
_cell_measurement_temperature 293(2)
_cell_measurement_theta_max 27.99
_cell_measurement_theta_min 1.95
_cell_volume 1721.8(3)
_computing_cell_refinement 'SAINT (Bruker, 2003)'
_computing_data_collection 'SMART (Bruker, 2000)'
_computing_data_reduction 'SAINT (Bruker, 2003)'
_computing_molecular_graphics SHELXTL
_computing_publication_material SHELXTL
_computing_structure_refinement 'SHELXL-97 (Sheldrick, 1997)'
_computing_structure_solution 'SHELXS-97 (Sheldrick, 1990)'
_diffrn_ambient_temperature 293(2)
_diffrn_measured_fraction_theta_full 1.000
_diffrn_measured_fraction_theta_max 1.000
_diffrn_measurement_device_type
;
Bruker APEX CCD area-detector
;
_diffrn_measurement_method 'omega scans'
_diffrn_radiation_monochromator graphite
_diffrn_radiation_source 'fine-focus sealed tube'
_diffrn_radiation_type MoK\a
_diffrn_radiation_wavelength 0.71073
_diffrn_reflns_av_R_equivalents 0.0334
_diffrn_reflns_av_sigmaI/netI 0.0192
_diffrn_reflns_limit_h_max 16
_diffrn_reflns_limit_h_min -16
_diffrn_reflns_limit_k_max 23
_diffrn_reflns_limit_k_min -23
_diffrn_reflns_limit_l_max 9
_diffrn_reflns_limit_l_min -9
_diffrn_reflns_number 16455
_diffrn_reflns_theta_full 27.99
_diffrn_reflns_theta_max 27.99
_diffrn_reflns_theta_min 1.95
_exptl_absorpt_coefficient_mu 1.312
_exptl_absorpt_correction_T_max 1.0000
_exptl_absorpt_correction_T_min 0.769222
_exptl_absorpt_correction_type multi-scan
_exptl_absorpt_process_details '(SADABS; Bruker, 2003)'
_exptl_crystal_colour blue
_exptl_crystal_density_diffrn 1.635
_exptl_crystal_density_method 'not measured'
_exptl_crystal_description hexagon
_exptl_crystal_F_000 868
_exptl_crystal_size_max 0.274
_exptl_crystal_size_mid 0.165
_exptl_crystal_size_min 0.069
_refine_diff_density_max 0.332
_refine_diff_density_min -1.238
_refine_diff_density_rms 0.135
_refine_ls_extinction_method none
_refine_ls_goodness_of_fit_ref 1.091
_refine_ls_hydrogen_treatment mixed
_refine_ls_matrix_type full
_refine_ls_number_parameters 134
_refine_ls_number_reflns 2075
_refine_ls_number_restraints 3
_refine_ls_restrained_S_all 1.091
_refine_ls_R_factor_all 0.0395
_refine_ls_R_factor_gt 0.0347
_refine_ls_shift/su_max 0.000
_refine_ls_shift/su_mean 0.000
_refine_ls_structure_factor_coef Fsqd
_refine_ls_weighting_details 'calc w=1/[\s^2^(Fo^2^)+(0.0539P)^2^+0.7015P] where P=(Fo^2^+2Fc^2^)/3'
_refine_ls_weighting_scheme calc
_refine_ls_wR_factor_gt 0.0921
_refine_ls_wR_factor_ref 0.0958
_reflns_number_gt 1796
_reflns_number_total 2075
_reflns_threshold_expression >2sigma(I)
_cod_data_source_file cg5b00453_si_001.cif
_cod_data_source_block Compound2
_cod_depositor_comments
;
The following automatic conversions were performed:

'_symmetry_cell_setting' value 'Orthorhombic' changed to
'orthorhombic' according to
/usr/data/users/saulius/crontab/automatic-downloads/rss-feeds/ACS/lib/dictionaries/cif_core.dic
dictionary named 'cif_core.dic' version 2.4.2 from 2011-04-26.

Automatic conversion script
Id: cif_fix_values 3271 2015-04-21 07:52:19Z andrius 

 Adding full bibliography for 4513421--4513426.cif.
;
_cod_original_sg_symbol_H-M Pccn
_cod_database_code 4513423

loop_
_symmetry_equiv_pos_as_xyz
'x, y, z'
'-x+1/2, -y+1/2, z'
'-x, y+1/2, -z+1/2'
'x+1/2, -y, -z+1/2'
'-x, -y, -z'
'x-1/2, y-1/2, -z'
'x, -y-1/2, z-1/2'
'-x-1/2, y, z-1/2'

loop_
_atom_site_label
_atom_site_type_symbol
_atom_site_fract_x
_atom_site_fract_y
_atom_site_fract_z
_atom_site_U_iso_or_equiv
_atom_site_adp_type
_atom_site_occupancy
_atom_site_symmetry_multiplicity
_atom_site_calc_flag
_atom_site_refinement_flags
H1W H 0.427(3) 0.5671(13) 0.355(4) 0.109(13) Uiso 1 1 d D
Cu1 Cu 0.5000 0.5000 0.0000 0.02437(14) Uani 1 2 d S
C1 C 0.69584(14) 0.58576(9) 0.0095(2) 0.0304(4) Uani 1 1 d .
H1 H 0.7257 0.5398 -0.0132 0.037 Uiso 1 1 calc R
C2 C 0.76016(14) 0.64699(9) 0.0159(2) 0.0295(4) Uani 1 1 d .
H2 H 0.8316 0.6420 -0.0034 0.035 Uiso 1 1 calc R
C3 C 0.71724(12) 0.71615(8) 0.0513(2) 0.0223(3) Uani 1 1 d .
C4 C 0.61035(12) 0.71940(9) 0.0830(3) 0.0289(4) Uani 1 1 d .
H4 H 0.5787 0.7642 0.1113 0.035 Uiso 1 1 calc R
C5 C 0.55138(13) 0.65561(9) 0.0721(3) 0.0294(4) Uani 1 1 d .
H5 H 0.4798 0.6588 0.0918 0.035 Uiso 1 1 calc R
C6 C 0.58632(13) 0.40824(9) 0.2825(2) 0.0273(4) Uani 1 1 d .
C7 C 0.67872(13) 0.36429(9) 0.3557(2) 0.0305(4) Uani 1 1 d .
H7A H 0.7108 0.3366 0.2586 0.037 Uiso 1 1 calc R
H7B H 0.7306 0.3982 0.4033 0.037 Uiso 1 1 calc R
C8 C 0.64633(15) 0.31355(11) 0.4966(2) 0.0325(4) Uani 1 1 d .
N1 N 0.59251(11) 0.58953(7) 0.0346(2) 0.0255(3) Uani 1 1 d .
N2 N 0.61856(15) 0.27479(10) 0.6078(3) 0.0503(5) Uani 1 1 d .
O1 O 0.39792(12) 0.53175(8) 0.2760(2) 0.0421(3) Uani 1 1 d D
O2 O 0.60336(9) 0.44046(7) 0.13535(17) 0.0303(3) Uani 1 1 d .
O3 O 0.50432(10) 0.40908(10) 0.3712(2) 0.0476(4) Uani 1 1 d .
H2W H 0.422(3) 0.4851(8) 0.317(4) 0.098(11) Uiso 1 1 d D

loop_
_atom_site_aniso_label
_atom_site_aniso_U_11
_atom_site_aniso_U_22
_atom_site_aniso_U_33
_atom_site_aniso_U_23
_atom_site_aniso_U_13
_atom_site_aniso_U_12
Cu1 0.0235(2) 0.01665(19) 0.0330(2) 0.00443(10) -0.00487(10) -0.00766(9)
C1 0.0249(8) 0.0171(8) 0.0493(11) -0.0014(6) 0.0006(7) -0.0016(6)
C2 0.0204(8) 0.0212(8) 0.0469(10) -0.0013(6) 0.0012(7) -0.0030(6)
C3 0.0226(7) 0.0169(7) 0.0275(7) 0.0003(6) -0.0014(6) -0.0050(6)
C4 0.0235(8) 0.0184(7) 0.0448(10) -0.0031(7) 0.0018(7) -0.0025(6)
C5 0.0204(7) 0.0225(8) 0.0453(10) -0.0007(7) 0.0018(7) -0.0039(6)
C6 0.0276(8) 0.0205(7) 0.0337(9) 0.0005(6) -0.0028(6) -0.0017(6)
C7 0.0269(8) 0.0284(8) 0.0364(9) 0.0006(7) -0.0022(7) 0.0019(7)
C8 0.0322(9) 0.0294(9) 0.0360(10) -0.0004(7) -0.0107(7) 0.0035(7)
N1 0.0228(6) 0.0181(6) 0.0355(7) 0.0013(5) -0.0024(5) -0.0058(5)
N2 0.0530(11) 0.0486(11) 0.0492(11) 0.0162(8) -0.0091(9) -0.0003(8)
O1 0.0450(8) 0.0369(8) 0.0443(8) 0.0000(6) 0.0014(6) 0.0064(6)
O2 0.0277(6) 0.0255(6) 0.0376(7) 0.0081(5) -0.0038(5) -0.0048(5)
O3 0.0349(8) 0.0563(10) 0.0515(9) 0.0193(8) 0.0111(6) 0.0145(6)

loop_
_atom_type_symbol
_atom_type_description
_atom_type_scat_dispersion_real
_atom_type_scat_dispersion_imag
_atom_type_scat_source
C C 0.0033 0.0016 'International Tables Vol C Tables 4.2.6.8 and 6.1.1.4'
H H 0.0000 0.0000 'International Tables Vol C Tables 4.2.6.8 and 6.1.1.4'
N N 0.0061 0.0033 'International Tables Vol C Tables 4.2.6.8 and 6.1.1.4'
O O 0.0106 0.0060 'International Tables Vol C Tables 4.2.6.8 and 6.1.1.4'
Cu Cu 0.3201 1.2651 'International Tables Vol C Tables 4.2.6.8 and 6.1.1.4'

loop_
_geom_angle_atom_site_label_1
_geom_angle_atom_site_label_2
_geom_angle_atom_site_label_3
_geom_angle
_geom_angle_site_symmetry_1
_geom_angle_site_symmetry_3
O2 Cu1 O2 180.00(6) 5_665 .
O2 Cu1 N1 91.14(5) 5_665 .
O2 Cu1 N1 88.86(5) . .
O2 Cu1 N1 88.86(5) 5_665 5_665
O2 Cu1 N1 91.14(5) . 5_665
N1 Cu1 N1 180.0 . 5_665
O2 Cu1 O1 86.75(5) 5_665 .
O2 Cu1 O1 93.25(5) . .
N1 Cu1 O1 91.00(6) . .
N1 Cu1 O1 89.00(6) 5_665 .
N1 C1 C2 122.94(16) . .
N1 C1 H1 118.5 . .
C2 C1 H1 118.5 . .
C1 C2 C3 119.51(16) . .
C1 C2 H2 120.2 . .
C3 C2 H2 120.2 . .
C4 C3 C2 117.31(14) . .
C4 C3 C3 121.41(17) . 2_665
C2 C3 C3 121.27(17) . 2_665
C5 C4 C3 119.50(15) . .
C5 C4 H4 120.2 . .
C3 C4 H4 120.2 . .
N1 C5 C4 123.02(15) . .
N1 C5 H5 118.5 . .
C4 C5 H5 118.5 . .
O3 C6 O2 127.11(16) . .
O3 C6 C7 118.22(16) . .
O2 C6 C7 114.67(15) . .
C8 C7 C6 111.44(15) . .
C8 C7 H7A 109.3 . .
C6 C7 H7A 109.3 . .
C8 C7 H7B 109.3 . .
C6 C7 H7B 109.3 . .
H7A C7 H7B 108.0 . .
N2 C8 C7 178.2(2) . .
C5 N1 C1 117.67(14) . .
C5 N1 Cu1 120.85(11) . .
C1 N1 Cu1 121.34(12) . .
Cu1 O1 H1W 118(2) . .
Cu1 O1 H2W 84(2) . .
H1W O1 H2W 106.4(14) . .
C6 O2 Cu1 125.31(11) . .

loop_
_geom_bond_atom_site_label_1
_geom_bond_atom_site_label_2
_geom_bond_distance
_geom_bond_site_symmetry_2
Cu1 O2 1.9807(12) 5_665
Cu1 O2 1.9807(12) .
Cu1 N1 2.0228(13) .
Cu1 N1 2.0228(13) 5_665
Cu1 O1 2.4998(15) .
C1 N1 1.337(2) .
C1 C2 1.381(2) .
C1 H1 0.9300 .
C2 C3 1.392(2) .
C2 H2 0.9300 .
C3 C4 1.389(2) .
C3 C3 1.484(3) 2_665
C4 C5 1.381(2) .
C4 H4 0.9300 .
C5 N1 1.336(2) .
C5 H5 0.9300 .
C6 O3 1.239(2) .
C6 O2 1.259(2) .
C6 C7 1.525(2) .
C7 C8 1.453(3) .
C7 H7A 0.9700 .
C7 H7B 0.9700 .
C8 N2 1.141(3) .
O1 H1W 0.943(10) .
O1 H2W 0.947(10) .

loop_
_geom_torsion_atom_site_label_1
_geom_torsion_atom_site_label_2
_geom_torsion_atom_site_label_3
_geom_torsion_atom_site_label_4
_geom_torsion
_geom_torsion_site_symmetry_1
_geom_torsion_site_symmetry_4
N1 C1 C2 C3 0.6(3) . .
C1 C2 C3 C4 1.5(3) . .
C1 C2 C3 C3 -177.24(12) . 2_665
C2 C3 C4 C5 -2.2(3) . .
C3 C3 C4 C5 176.50(13) 2_665 .
C3 C4 C5 N1 1.0(3) . .
O3 C6 C7 C8 15.6(2) . .
O2 C6 C7 C8 -164.71(15) . .
C6 C7 C8 N2 -20(7) . .
C4 C5 N1 C1 1.1(3) . .
C4 C5 N1 Cu1 -174.77(15) . .
C2 C1 N1 C5 -1.9(3) . .
C2 C1 N1 Cu1 173.95(14) . .
O2 Cu1 N1 C5 40.38(15) 5_665 .
O2 Cu1 N1 C5 -139.62(15) . .
N1 Cu1 N1 C5 -30(100) 5_665 .
O1 Cu1 N1 C5 -46.39(15) . .
O2 Cu1 N1 C1 -135.31(14) 5_665 .
O2 Cu1 N1 C1 44.69(14) . .
N1 Cu1 N1 C1 155(100) 5_665 .
O1 Cu1 N1 C1 137.92(14) . .
O3 C6 O2 Cu1 -1.9(3) . .
C7 C6 O2 Cu1 178.42(10) . .
O2 Cu1 O2 C6 0(100) 5_665 .
N1 Cu1 O2 C6 117.22(14) . .
N1 Cu1 O2 C6 -62.78(14) 5_665 .
O1 Cu1 O2 C6 26.29(13) . .
